data_2211694
loop_
_publ_author_name
'H.-T. Xia'
'Y.-F. Liu'
'S.-P. Yang'
'D.-Q. Wang'

_publ_section_title
;
 <i>N</i>,<i>N</i>'-(2-Hydroxy-3-methoxybenzyl)benzene-1,4-diamine
;
_journal_coeditor_code AT2160
_journal_issue 1
_journal_name_full 'Acta Crystallographica Section E'
_journal_page_first o40
_journal_page_last o41
_journal_paper_doi 10.1107/S1600536806049208
_journal_volume 63
_journal_year 2007
_chemical_formula_iupac 'C22 H24 N2 O4'
_chemical_formula_moiety 'C22 H24 N2 O4'
_chemical_formula_sum 'C22 H24 N2 O4'
_chemical_formula_weight 380.43
_chemical_name_systematic
;
N,N'-(2-Hydroxy-3-methoxybenzyl)benzene-1,4-diamine
;
_space_group_IT_number 56
_symmetry_cell_setting orthorhombic
_symmetry_space_group_name_Hall '-P 2ab 2ac'
_symmetry_space_group_name_H-M 'P c c n'
_atom_sites_solution_hydrogens geom
_atom_sites_solution_primary direct
_atom_sites_solution_secondary difmap
_audit_creation_method SHELXL-97
_cell_angle_alpha 90.00
_cell_angle_beta 90.00
_cell_angle_gamma 90.00
_cell_formula_units_Z 4
_cell_length_a 11.308(2)
_cell_length_b 16.736(3)
_cell_length_c 10.325(2)
_cell_measurement_reflns_used 898
_cell_measurement_temperature 298(2)
_cell_measurement_theta_max 19.39
_cell_measurement_theta_min 3.604
_cell_volume 1954.0(6)
_computing_cell_refinement <i>SMART</i>
_computing_data_collection '<i>SMART</i> (Siemens, 1996)'
_computing_data_reduction 'SAINT (Siemens, 1996)'
_computing_molecular_graphics 'SHELXTL (Sheldrick, 1997b)'
_computing_publication_material SHELXTL
_computing_structure_refinement 'SHELXL97 (Sheldrick, 1997a)'
_computing_structure_solution 'SHELXS97 (Sheldrick, 1997a)'
_diffrn_ambient_temperature 298(2)
_diffrn_measured_fraction_theta_full 0.988
_diffrn_measured_fraction_theta_max 0.988
_diffrn_measurement_device_type 'Bruker SMART CCD area-detector'
_diffrn_measurement_method '\f and \w'
_diffrn_radiation_monochromator graphite
_diffrn_radiation_source 'fine-focus sealed tube'
_diffrn_radiation_type MoK\a
_diffrn_radiation_wavelength 0.71073
_diffrn_reflns_av_R_equivalents 0.0939
_diffrn_reflns_av_sigmaI/netI 0.0753
_diffrn_reflns_limit_h_max 9
_diffrn_reflns_limit_h_min -13
_diffrn_reflns_limit_k_max 19
_diffrn_reflns_limit_k_min -19
_diffrn_reflns_limit_l_max 11
_diffrn_reflns_limit_l_min -12
_diffrn_reflns_number 9222
_diffrn_reflns_theta_full 25.01
_diffrn_reflns_theta_max 25.01
_diffrn_reflns_theta_min 2.17
_diffrn_standards_decay_% 0
_diffrn_standards_number 0
_exptl_absorpt_coefficient_mu 0.089
_exptl_absorpt_correction_T_max 0.9867
_exptl_absorpt_correction_T_min 0.9832
_exptl_absorpt_correction_type multi-scan
_exptl_absorpt_process_details '(SADABS; Sheldrick, 1996)'
_exptl_crystal_colour yellow
_exptl_crystal_density_diffrn 1.293
_exptl_crystal_density_method 'not measured'
_exptl_crystal_description block
_exptl_crystal_F_000 808
_exptl_crystal_size_max 0.19
_exptl_crystal_size_mid 0.18
_exptl_crystal_size_min 0.15
_refine_diff_density_max 0.336
_refine_diff_density_min -0.365
_refine_ls_extinction_method none
_refine_ls_goodness_of_fit_ref 1.028
_refine_ls_hydrogen_treatment constr
_refine_ls_matrix_type full
_refine_ls_number_parameters 127
_refine_ls_number_reflns 1702
_refine_ls_number_restraints 0
_refine_ls_restrained_S_all 1.028
_refine_ls_R_factor_all 0.1527
_refine_ls_R_factor_gt 0.0590
_refine_ls_shift/su_max 0.000
_refine_ls_shift/su_mean 0.000
_refine_ls_structure_factor_coef Fsqd
_refine_ls_weighting_details 'calc w=1/[\s^2^(Fo^2^)+(0.0746P)^2^+0.9056P] where P=(Fo^2^+2Fc^2^)/3'
_refine_ls_weighting_scheme calc
_refine_ls_wR_factor_gt 0.1415
_refine_ls_wR_factor_ref 0.2007
_reflns_number_gt 753
_reflns_number_total 1702
_reflns_threshold_expression I>2\s(I)
_cod_data_source_file at2160.cif
_cod_data_source_block I
_cod_database_code 2211694
_cod_database_fobs_code 2211694

loop_
_symmetry_equiv_pos_as_xyz
'x, y, z'
'-x+1/2, -y+1/2, z'
'-x, y+1/2, -z+1/2'
'x+1/2, -y, -z+1/2'
'-x, -y, -z'
'x-1/2, y-1/2, -z'
'x, -y-1/2, z-1/2'
'-x-1/2, y, z-1/2'

loop_
_atom_site_type_symbol
_atom_site_label
_atom_site_fract_x
_atom_site_fract_y
_atom_site_fract_z
_atom_site_U_iso_or_equiv
_atom_site_adp_type
_atom_site_calc_flag
_atom_site_refinement_flags
_atom_site_occupancy
N N1 0.6440(3) 0.3712(2) 0.4193(3) 0.0570(10) Uani d . 1
H H1A 0.6823 0.3539 0.4903 0.068 Uiso d R 1
O O1 0.7060(2) 0.35932(17) 0.1451(3) 0.0622(9) Uani d . 1
H H1 0.7337 0.3788 0.0788 0.093 Uiso calc R 1
O O2 0.5982(3) 0.40892(19) -0.0735(3) 0.0705(10) Uani d . 1
C C1 0.5875(4) 0.3012(3) 0.3587(5) 0.0610(13) Uani d . 1
H H1C 0.5318 0.2781 0.4194 0.073 Uiso calc R 1
H H1D 0.6476 0.2614 0.3406 0.073 Uiso calc R 1
C C2 0.5236(3) 0.3211(2) 0.2351(4) 0.0503(11) Uani d . 1
C C3 0.5857(3) 0.3526(2) 0.1324(4) 0.0458(10) Uani d . 1
C C4 0.5273(4) 0.3771(3) 0.0216(4) 0.0553(12) Uani d . 1
C C5 0.4068(4) 0.3686(3) 0.0118(5) 0.0673(14) Uani d . 1
H H5 0.3674 0.3848 -0.0628 0.081 Uiso calc R 1
C C6 0.3453(4) 0.3360(3) 0.1131(6) 0.0736(15) Uani d . 1
H H6 0.2638 0.3296 0.1068 0.088 Uiso calc R 1
C C7 0.4024(4) 0.3127(3) 0.2231(5) 0.0694(14) Uani d . 1
H H7 0.3592 0.2909 0.2911 0.083 Uiso calc R 1
C C8 0.5438(5) 0.4325(3) -0.1909(4) 0.0888(17) Uani d . 1
H H8A 0.6026 0.4540 -0.2483 0.133 Uiso calc R 1
H H8B 0.4851 0.4725 -0.1734 0.133 Uiso calc R 1
H H8C 0.5070 0.3870 -0.2307 0.133 Uiso calc R 1
C C9 0.5691(3) 0.4347(3) 0.4576(4) 0.0489(11) Uani d . 1
C C10 0.4534(4) 0.4242(3) 0.4990(4) 0.0609(12) Uani d . 1
H H10 0.4202 0.3734 0.4992 0.073 Uiso calc R 1
C C11 0.3872(4) 0.4887(3) 0.5397(4) 0.0594(13) Uani d . 1
H H11 0.3098 0.4800 0.5664 0.071 Uiso calc R 1

loop_
_atom_site_aniso_label
_atom_site_aniso_U_11
_atom_site_aniso_U_22
_atom_site_aniso_U_33
_atom_site_aniso_U_12
_atom_site_aniso_U_13
_atom_site_aniso_U_23
N1 0.043(2) 0.077(3) 0.051(2) 0.0053(19) -0.0130(17) 0.011(2)
O1 0.0380(16) 0.096(2) 0.0530(19) -0.0043(15) -0.0015(13) 0.0094(16)
O2 0.062(2) 0.101(3) 0.048(2) 0.0125(17) -0.0057(16) 0.0070(19)
C1 0.048(3) 0.062(3) 0.073(3) 0.003(2) -0.003(2) 0.009(3)
C2 0.039(2) 0.050(3) 0.061(3) 0.004(2) -0.004(2) 0.003(2)
C3 0.039(2) 0.049(2) 0.049(3) 0.0063(19) -0.006(2) -0.005(2)
C4 0.051(3) 0.058(3) 0.057(3) 0.008(2) -0.005(2) -0.009(2)
C5 0.052(3) 0.074(3) 0.075(4) 0.015(2) -0.020(3) -0.010(3)
C6 0.039(3) 0.081(4) 0.101(4) -0.004(2) -0.013(3) 0.001(3)
C7 0.043(3) 0.068(3) 0.097(4) -0.002(2) -0.004(3) 0.016(3)
C8 0.097(4) 0.119(5) 0.051(3) 0.025(3) -0.015(3) 0.008(3)
C9 0.034(2) 0.072(3) 0.041(3) -0.002(2) -0.0018(18) 0.010(2)
C10 0.046(3) 0.068(3) 0.068(3) -0.008(2) 0.005(2) 0.007(3)
C11 0.036(2) 0.085(4) 0.057(3) -0.012(2) -0.001(2) 0.002(3)

loop_
_atom_type_symbol
_atom_type_description
_atom_type_scat_dispersion_real
_atom_type_scat_dispersion_imag
_atom_type_scat_source
C C 0.0033 0.0016 'International Tables Vol C Tables 4.2.6.8 and 6.1.1.4'
H H 0.0000 0.0000 'International Tables Vol C Tables 4.2.6.8 and 6.1.1.4'
N N 0.0061 0.0033 'International Tables Vol C Tables 4.2.6.8 and 6.1.1.4'
O O 0.0106 0.0060 'International Tables Vol C Tables 4.2.6.8 and 6.1.1.4'

loop_
_geom_angle_atom_site_label_1
_geom_angle_atom_site_label_2
_geom_angle_atom_site_label_3
_geom_angle_site_symmetry_1
_geom_angle
C9 N1 C1 . 117.1(3)
C9 N1 H1A . 107.6
C1 N1 H1A . 107.4
C3 O1 H1 . 109.5
C4 O2 C8 . 117.8(4)
N1 C1 C2 . 113.1(3)
N1 C1 H1C . 109.0
C2 C1 H1C . 109.0
N1 C1 H1D . 109.0
C2 C1 H1D . 109.0
H1C C1 H1D . 107.8
C3 C2 C7 . 118.4(4)
C3 C2 C1 . 119.5(3)
C7 C2 C1 . 121.9(4)
O1 C3 C2 . 117.7(4)
O1 C3 C4 . 121.8(4)
C2 C3 C4 . 120.4(4)
C5 C4 O2 . 124.5(4)
C5 C4 C3 . 120.2(5)
O2 C4 C3 . 115.3(4)
C6 C5 C4 . 119.3(5)
C6 C5 H5 . 120.4
C4 C5 H5 . 120.4
C7 C6 C5 . 120.7(4)
C7 C6 H6 . 119.7
C5 C6 H6 . 119.7
C6 C7 C2 . 120.9(5)
C6 C7 H7 . 119.5
C2 C7 H7 . 119.5
O2 C8 H8A . 109.5
O2 C8 H8B . 109.5
H8A C8 H8B . 109.5
O2 C8 H8C . 109.5
H8A C8 H8C . 109.5
H8B C8 H8C . 109.5
C11 C9 C10 5_666 116.7(4)
C11 C9 N1 5_666 119.4(4)
C10 C9 N1 . 123.8(4)
C11 C10 C9 . 120.5(4)
C11 C10 H10 . 119.8
C9 C10 H10 . 119.8
C9 C11 C10 5_666 122.8(4)
C9 C11 H11 5_666 118.6
C10 C11 H11 . 118.6

loop_
_geom_bond_atom_site_label_1
_geom_bond_atom_site_label_2
_geom_bond_site_symmetry_2
_geom_bond_distance
N1 C9 . 1.414(5)
N1 C1 . 1.473(5)
N1 H1A . 0.9000
O1 C3 . 1.371(4)
O1 H1 . 0.8200
O2 C4 . 1.375(5)
O2 C8 . 1.416(5)
C1 C2 . 1.504(6)
C1 H1C . 0.9700
C1 H1D . 0.9700
C2 C3 . 1.376(5)
C2 C7 . 1.383(5)
C3 C4 . 1.383(6)
C4 C5 . 1.374(6)
C5 C6 . 1.369(7)
C5 H5 . 0.9300
C6 C7 . 1.363(7)
C6 H6 . 0.9300
C7 H7 . 0.9300
C8 H8A . 0.9600
C8 H8B . 0.9600
C8 H8C . 0.9600
C9 C11 5_666 1.375(6)
C9 C10 . 1.388(5)
C10 C11 . 1.378(6)
C10 H10 . 0.9300
C11 C9 5_666 1.375(6)
C11 H11 . 0.9300

loop_
_geom_hbond_atom_site_label_D
_geom_hbond_atom_site_label_H
_geom_hbond_atom_site_label_A
_geom_hbond_site_symmetry_A
_geom_hbond_distance_DH
_geom_hbond_distance_HA
_geom_hbond_distance_DA
_geom_hbond_angle_DHA
O1 H1 N1 8_755 0.82 2.15 2.890(7) 149.3
N1 H1A O1 8_756 0.90 2.04 2.890(7) 157.4

loop_
_geom_torsion_atom_site_label_1
_geom_torsion_atom_site_label_2
_geom_torsion_atom_site_label_3
_geom_torsion_atom_site_label_4
_geom_torsion_site_symmetry_1
_geom_torsion_site_symmetry_4
_geom_torsion
C9 N1 C1 C2 . . 61.1(5)
N1 C1 C2 C3 . . 60.7(5)
N1 C1 C2 C7 . . -115.9(5)
C7 C2 C3 O1 . . -179.0(4)
C1 C2 C3 O1 . . 4.3(6)
C7 C2 C3 C4 . . 1.7(6)
C1 C2 C3 C4 . . -174.9(4)
C8 O2 C4 C5 . . -1.9(6)
C8 O2 C4 C3 . . 177.9(4)
O1 C3 C4 C5 . . 179.3(4)
C2 C3 C4 C5 . . -1.5(6)
O1 C3 C4 O2 . . -0.5(6)
C2 C3 C4 O2 . . 178.8(3)
O2 C4 C5 C6 . . -180.0(4)
C3 C4 C5 C6 . . 0.3(7)
C4 C5 C6 C7 . . 0.5(7)
C5 C6 C7 C2 . . -0.2(8)
C3 C2 C7 C6 . . -0.9(7)
C1 C2 C7 C6 . . 175.7(4)
C1 N1 C9 C11 . 5_666 -151.6(4)
C1 N1 C9 C10 . . 31.4(6)
C11 C9 C10 C11 5_666 . 0.3(7)
N1 C9 C10 C11 . . 177.4(4)
C9 C10 C11 C9 . 5_666 -0.4(7)
